data_4312270
loop_
_publ_author_name
'Udo Radius'
'J. Attner'

_publ_contact_author_address
;Institut f\"ur Anorganische Chemie
Engesserstrasse, Geb\"aude 30.45
D-76128 Karlsruhe
Germany
;
_publ_contact_author_email radius@aoc1.uni_karlsruhe.de
_publ_contact_author_fax ' Int + 721 608 8440'
_publ_contact_author_name 'Udo Radius'
_publ_contact_author_phone 'Int + 721 608 8097'
_publ_section_title
;
 The (Calix[4]arene)chloromolybdate(IV) Anion [MoCl(Calix)]-: A Convenient
 Entry into Molybdenum Calix[4]arene Chemistry
;
_journal_name_full 'Inorganic Chemistry'
_journal_page_first 8587
_journal_page_last 8599
_journal_paper_doi 10.1021/ic049155o
_journal_volume 43
_journal_year 2004
_chemical_formula_sum 'C51 H60 Mo N2 O4'
_chemical_formula_weight 860.95
_chemical_name_common 'p-tert.Butylcalix[4]arene pyridine molybdenum(IV)'
_space_group_IT_number 14
_symmetry_cell_setting monoclinic
_symmetry_space_group_name_Hall '-P 2yn'
_symmetry_space_group_name_H-M 'P 1 21/n 1'
_atom_sites_solution_hydrogens geom
_atom_sites_solution_primary direct
_atom_sites_solution_secondary difmap
_cell_angle_alpha 90.00
_cell_angle_beta 109.84(3)
_cell_angle_gamma 90.00
_cell_formula_units_Z 4
_cell_length_a 19.024(4)
_cell_length_b 12.263(3)
_cell_length_c 20.140(4)
_cell_measurement_reflns_used 80
_cell_measurement_temperature 203(2)
_cell_measurement_theta_max 15.0
_cell_measurement_theta_min 3.3
_cell_volume 4419.6(19)
_computing_structure_refinement 'SHELXL-97 (Sheldrick, 1997)'
_computing_structure_solution 'SHELXS-97 (Sheldrick, 1990)'
_diffrn_ambient_temperature 203(2)
_diffrn_measured_fraction_theta_full 0.998
_diffrn_measured_fraction_theta_max 0.998
_diffrn_measurement_device_type 'STOE SADI IV'
_diffrn_radiation_monochromator graphite
_diffrn_radiation_source 'fine-focus sealed tube'
_diffrn_radiation_type MoK\a
_diffrn_radiation_wavelength 0.71073
_diffrn_reflns_av_R_equivalents 0.1004
_diffrn_reflns_av_sigmaI/netI 0.0909
_diffrn_reflns_limit_h_max 21
_diffrn_reflns_limit_h_min -22
_diffrn_reflns_limit_k_max 14
_diffrn_reflns_limit_k_min 0
_diffrn_reflns_limit_l_max 23
_diffrn_reflns_limit_l_min 0
_diffrn_reflns_number 8245
_diffrn_reflns_theta_full 25.06
_diffrn_reflns_theta_max 25.06
_diffrn_reflns_theta_min 1.81
_exptl_absorpt_coefficient_mu 0.343
_exptl_absorpt_correction_T_max 0.7585
_exptl_absorpt_correction_T_min 0.6711
_exptl_absorpt_correction_type psi-scan
_exptl_crystal_colour red
_exptl_crystal_density_diffrn 1.294
_exptl_crystal_density_method 'not measured'
_exptl_crystal_description rhombus
_exptl_crystal_F_000 1816
_exptl_crystal_size_max 0.50
_exptl_crystal_size_mid 0.50
_exptl_crystal_size_min 0.20
_refine_diff_density_max 0.594
_refine_diff_density_min -0.616
_refine_diff_density_rms 0.117
_refine_ls_extinction_method none
_refine_ls_goodness_of_fit_ref 1.122
_refine_ls_hydrogen_treatment mixed
_refine_ls_matrix_type full
_refine_ls_number_parameters 536
_refine_ls_number_reflns 7822
_refine_ls_number_restraints 0
_refine_ls_restrained_S_all 1.122
_refine_ls_R_factor_all 0.1294
_refine_ls_R_factor_gt 0.0684
_refine_ls_shift/su_max 0.003
_refine_ls_shift/su_mean 0.000
_refine_ls_structure_factor_coef Fsqd
_refine_ls_weighting_details 'calc w=1/[\s^2^(Fo^2^)+(0.0215P)^2^+25.4024P] where P=(Fo^2^+2Fc^2^)/3'
_refine_ls_weighting_scheme calc
_refine_ls_wR_factor_gt 0.1296
_refine_ls_wR_factor_ref 0.1630
_reflns_number_gt 5240
_reflns_number_total 7822
_reflns_threshold_expression >2sigma(I)
_cod_data_source_file ic049155osi20040629_063754_4.cif
_cod_data_source_block compound_3
_cod_original_cell_volume 4419.7(15)
_cod_database_code 4312270

loop_
_symmetry_equiv_pos_as_xyz
'x, y, z'
'-x+1/2, y+1/2, -z+1/2'
'-x, -y, -z'
'x-1/2, -y-1/2, z-1/2'

loop_
_atom_site_label
_atom_site_type_symbol
_atom_site_fract_x
_atom_site_fract_y
_atom_site_fract_z
_atom_site_U_iso_or_equiv
_atom_site_adp_type
_atom_site_occupancy
_atom_site_symmetry_multiplicity
_atom_site_calc_flag
_atom_site_refinement_flags
_atom_site_disorder_assembly
_atom_site_disorder_group
Mo1 Mo 0.77463(3) 0.19031(5) 0.89087(3) 0.02322(15) Uani 1 1 d . . .
C1 C 0.9721(3) 0.2911(5) 0.9850(3) 0.0258(14) Uani 1 1 d . . .
H1A H 1.0241 0.3160 1.0010 0.031 Uiso 1 1 calc R . .
H1B H 0.9550 0.2831 0.9336 0.031 Uiso 1 1 calc R . .
C2 C 0.8500(3) -0.0812(5) 0.9753(3) 0.0246(14) Uani 1 1 d . . .
H2A H 0.8422 -0.0762 0.9248 0.030 Uiso 1 1 calc R . .
H2B H 0.8704 -0.1536 0.9914 0.030 Uiso 1 1 calc R . .
C3 C 0.5926(3) 0.0920(6) 0.9116(3) 0.0323(16) Uani 1 1 d . . .
H3A H 0.5953 0.0970 0.8640 0.039 Uiso 1 1 calc R . .
H3B H 0.5425 0.0662 0.9075 0.039 Uiso 1 1 calc R . .
C4 C 0.7182(3) 0.4659(5) 0.9462(3) 0.0280(15) Uani 1 1 d . . .
H4A H 0.7018 0.5390 0.9542 0.034 Uiso 1 1 calc R . .
H4B H 0.7112 0.4599 0.8959 0.034 Uiso 1 1 calc R . .
O1 O 0.8201(2) 0.3369(3) 0.9005(2) 0.0266(10) Uani 1 1 d . . .
C10 C 0.8486(3) 0.3901(5) 0.9638(3) 0.0258(14) Uani 1 1 d . . .
C11 C 0.8017(4) 0.4551(5) 0.9883(3) 0.0248(14) Uani 1 1 d . . .
C12 C 0.9240(3) 0.3745(5) 1.0052(3) 0.0213(13) Uani 1 1 d . . .
C13 C 0.8328(4) 0.5072(5) 1.0528(3) 0.0284(15) Uani 1 1 d . . .
H13 H 0.8017 0.5515 1.0691 0.034 Uiso 1 1 calc R . .
C14 C 0.9521(4) 0.4305(5) 1.0689(3) 0.0267(14) Uani 1 1 d . . .
H14 H 1.0030 0.4227 1.0956 0.032 Uiso 1 1 calc R . .
C15 C 0.9084(4) 0.4971(5) 1.0949(3) 0.0309(15) Uani 1 1 d . . .
C16 C 0.9398(4) 0.5538(6) 1.1669(3) 0.0346(16) Uani 1 1 d . . .
C17 C 0.9286(4) 0.6777(6) 1.1562(4) 0.0450(19) Uani 1 1 d . . .
H17A H 0.9569 0.7040 1.1274 0.068 Uiso 1 1 calc R . .
H17B H 0.9460 0.7140 1.2017 0.068 Uiso 1 1 calc R . .
H17C H 0.8760 0.6934 1.1328 0.068 Uiso 1 1 calc R . .
C18 C 0.8976(5) 0.5139(7) 1.2150(4) 0.061(3) Uani 1 1 d . . .
H18A H 0.8446 0.5284 1.1926 0.091 Uiso 1 1 calc R . .
H18B H 0.9160 0.5519 1.2598 0.091 Uiso 1 1 calc R . .
H18C H 0.9054 0.4361 1.2228 0.091 Uiso 1 1 calc R . .
C19 C 1.0234(5) 0.5334(7) 1.2029(4) 0.064(3) Uani 1 1 d . . .
H19A H 1.0321 0.4561 1.2127 0.096 Uiso 1 1 calc R . .
H19B H 1.0412 0.5740 1.2469 0.096 Uiso 1 1 calc R . .
H19C H 1.0501 0.5571 1.1721 0.096 Uiso 1 1 calc R . .
O2 O 0.8730(2) 0.1222(4) 0.9131(2) 0.0249(10) Uani 1 1 d . . .
C20 C 0.9173(3) 0.1026(5) 0.9819(3) 0.0209(13) Uani 1 1 d . . .
C21 C 0.9670(3) 0.1811(6) 1.0192(3) 0.0234(13) Uani 1 1 d . . .
C22 C 0.9076(3) 0.0051(5) 1.0145(3) 0.0241(14) Uani 1 1 d . . .
C23 C 1.0085(3) 0.1623(5) 1.0898(3) 0.0237(14) Uani 1 1 d . . .
H23 H 1.0427 0.2156 1.1150 0.028 Uiso 1 1 calc R . .
C24 C 0.9505(3) -0.0107(5) 1.0855(3) 0.0225(13) Uani 1 1 d . . .
H24 H 0.9450 -0.0762 1.1075 0.027 Uiso 1 1 calc R . .
C25 C 1.0009(3) 0.0664(5) 1.1247(3) 0.0242(14) Uani 1 1 d . . .
C26 C 1.0467(3) 0.0519(5) 1.2037(3) 0.0252(14) Uani 1 1 d . . .
C27 C 1.1298(3) 0.0783(6) 1.2176(3) 0.0367(17) Uani 1 1 d . . .
H27A H 1.1348 0.1544 1.2068 0.055 Uiso 1 1 calc R . .
H27B H 1.1485 0.0326 1.1879 0.055 Uiso 1 1 calc R . .
H27C H 1.1584 0.0646 1.2668 0.055 Uiso 1 1 calc R . .
C28 C 1.0425(4) -0.0648(6) 1.2291(4) 0.046(2) Uani 1 1 d . . .
H28A H 1.0748 -0.0717 1.2779 0.069 Uiso 1 1 calc R . .
H28B H 1.0585 -0.1153 1.2001 0.069 Uiso 1 1 calc R . .
H28C H 0.9914 -0.0812 1.2254 0.069 Uiso 1 1 calc R . .
C29 C 1.0172(4) 0.1299(7) 1.2472(4) 0.043(2) Uani 1 1 d . . .
H29A H 1.0206 0.2043 1.2322 0.065 Uiso 1 1 calc R . .
H29B H 1.0468 0.1224 1.2968 0.065 Uiso 1 1 calc R . .
H29C H 0.9655 0.1126 1.2403 0.065 Uiso 1 1 calc R . .
O3 O 0.7279(2) 0.0450(4) 0.8843(2) 0.0263(10) Uani 1 1 d . . .
C30 C 0.7174(4) -0.0042(5) 0.9408(3) 0.0274(15) Uani 1 1 d . . .
C31 C 0.7747(3) -0.0699(5) 0.9859(3) 0.0247(14) Uani 1 1 d . . .
C32 C 0.6507(3) 0.0109(6) 0.9550(3) 0.0264(15) Uani 1 1 d . . .
C33 C 0.7629(3) -0.1181(5) 1.0434(3) 0.0259(14) Uani 1 1 d . . .
H33 H 0.8015 -0.1605 1.0741 0.031 Uiso 1 1 calc R . .
C34 C 0.6414(3) -0.0397(5) 1.0129(3) 0.0290(15) Uani 1 1 d . . .
H34 H 0.5966 -0.0287 1.0220 0.035 Uiso 1 1 calc R . .
C35 C 0.6968(3) -0.1069(6) 1.0584(3) 0.0284(15) Uani 1 1 d . . .
C36 C 0.6884(4) -0.1595(6) 1.1246(4) 0.0348(17) Uani 1 1 d . . .
C37 C 0.6097(4) -0.1467(7) 1.1275(4) 0.050(2) Uani 1 1 d . . .
H37A H 0.5987 -0.0699 1.1301 0.075 Uiso 1 1 calc R . .
H37B H 0.6065 -0.1839 1.1689 0.075 Uiso 1 1 calc R . .
H37C H 0.5738 -0.1782 1.0854 0.075 Uiso 1 1 calc R . .
C38 C 0.7437(5) -0.1072(10) 1.1905(4) 0.077(3) Uani 1 1 d . . .
H38A H 0.7943 -0.1189 1.1909 0.115 Uiso 1 1 calc R . .
H38B H 0.7381 -0.1400 1.2323 0.115 Uiso 1 1 calc R . .
H38C H 0.7340 -0.0295 1.1903 0.115 Uiso 1 1 calc R . .
C39 C 0.7035(6) -0.2819(8) 1.1249(6) 0.081(4) Uani 1 1 d . . .
H39A H 0.6689 -0.3147 1.0826 0.122 Uiso 1 1 calc R . .
H39B H 0.6969 -0.3148 1.1661 0.122 Uiso 1 1 calc R . .
H39C H 0.7543 -0.2939 1.1261 0.122 Uiso 1 1 calc R . .
O4 O 0.6766(2) 0.2599(4) 0.8745(2) 0.0289(10) Uani 1 1 d . . .
C40 C 0.6497(3) 0.2830(5) 0.9276(3) 0.0258(15) Uani 1 1 d . . .
C41 C 0.6055(3) 0.2042(6) 0.9458(3) 0.0295(15) Uani 1 1 d . . .
C42 C 0.6677(3) 0.3820(5) 0.9640(3) 0.0253(14) Uani 1 1 d . . .
C43 C 0.5786(4) 0.2289(6) 1.0009(3) 0.0300(15) Uani 1 1 d . . .
H43 H 0.5488 0.1773 1.0135 0.036 Uiso 1 1 calc R . .
C44 C 0.6395(4) 0.4020(6) 1.0190(3) 0.0306(16) Uani 1 1 d . . .
H44 H 0.6516 0.4681 1.0440 0.037 Uiso 1 1 calc R . .
C45 C 0.5945(4) 0.3274(6) 1.0378(3) 0.0332(17) Uani 1 1 d . . .
C46 C 0.5625(4) 0.3508(6) 1.0975(4) 0.0383(18) Uani 1 1 d . . .
C47 C 0.4772(5) 0.3460(10) 1.0676(5) 0.079(3) Uani 1 1 d . . .
H47A H 0.4572 0.3573 1.1054 0.118 Uiso 1 1 calc R . .
H47B H 0.4616 0.2752 1.0463 0.118 Uiso 1 1 calc R . .
H47C H 0.4587 0.4025 1.0322 0.118 Uiso 1 1 calc R . .
C48 C 0.5905(6) 0.2615(8) 1.1537(4) 0.072(3) Uani 1 1 d . . .
H48A H 0.6447 0.2607 1.1711 0.108 Uiso 1 1 calc R . .
H48B H 0.5720 0.1912 1.1331 0.108 Uiso 1 1 calc R . .
H48C H 0.5726 0.2762 1.1925 0.108 Uiso 1 1 calc R . .
C49 C 0.5865(6) 0.4602(8) 1.1329(5) 0.081(3) Uani 1 1 d . . .
H49A H 0.5705 0.4660 1.1737 0.121 Uiso 1 1 calc R . .
H49B H 0.5639 0.5182 1.0999 0.121 Uiso 1 1 calc R . .
H49C H 0.6405 0.4664 1.1479 0.121 Uiso 1 1 calc R . .
N1 N 0.7581(3) 0.1897(5) 0.7796(2) 0.0256(11) Uani 1 1 d . . .
C50 C 0.7115(4) 0.1186(6) 0.7359(3) 0.0344(17) Uani 1 1 d . . .
H50 H 0.6869 0.0673 0.7549 0.041 Uiso 1 1 calc R . .
C51 C 0.6978(5) 0.1173(7) 0.6640(4) 0.048(2) Uani 1 1 d . . .
H51 H 0.6649 0.0659 0.6348 0.057 Uiso 1 1 calc R . .
C52 C 0.7336(4) 0.1930(7) 0.6359(4) 0.047(2) Uani 1 1 d . . .
H52 H 0.7254 0.1938 0.5871 0.057 Uiso 1 1 calc R . .
C53 C 0.7812(4) 0.2670(7) 0.6799(4) 0.0437(19) Uani 1 1 d . . .
H53 H 0.8056 0.3196 0.6617 0.052 Uiso 1 1 calc R . .
C54 C 0.7926(4) 0.2628(6) 0.7515(3) 0.0346(17) Uani 1 1 d . . .
H54 H 0.8258 0.3129 0.7816 0.042 Uiso 1 1 calc R . .
N2 N 0.7906(3) 0.1931(5) 1.0021(2) 0.0234(11) Uani 1 1 d . . .
C55 C 0.7969(3) 0.1985(6) 1.0602(3) 0.0284(14) Uani 1 1 d . . .
C56 C 0.8057(5) 0.2061(9) 1.1341(4) 0.075(3) Uani 1 1 d . . .
H56A H 0.8583 0.2143 1.1616 0.112 Uiso 1 1 calc R . .
H56B H 0.7866 0.1404 1.1486 0.112 Uiso 1 1 calc R . .
H56C H 0.7783 0.2688 1.1416 0.112 Uiso 1 1 calc R . .

loop_
_atom_site_aniso_label
_atom_site_aniso_U_11
_atom_site_aniso_U_22
_atom_site_aniso_U_33
_atom_site_aniso_U_23
_atom_site_aniso_U_13
_atom_site_aniso_U_12
Mo1 0.0224(3) 0.0299(3) 0.0161(2) -0.0003(3) 0.00490(19) 0.0056(3)
C1 0.021(3) 0.033(4) 0.023(3) 0.002(3) 0.008(3) 0.003(3)
C2 0.024(3) 0.028(4) 0.020(3) -0.003(3) 0.005(3) 0.007(3)
C3 0.021(3) 0.040(4) 0.034(4) -0.003(3) 0.007(3) 0.004(3)
C4 0.030(4) 0.026(4) 0.029(3) 0.001(3) 0.012(3) 0.015(3)
O1 0.030(2) 0.028(3) 0.021(2) 0.0039(19) 0.0081(18) 0.0056(19)
C10 0.028(3) 0.027(4) 0.021(3) 0.003(3) 0.007(3) 0.001(3)
C11 0.033(4) 0.017(3) 0.027(3) 0.009(3) 0.014(3) 0.008(3)
C12 0.023(3) 0.017(3) 0.023(3) 0.001(3) 0.007(3) 0.001(3)
C13 0.038(4) 0.024(4) 0.025(3) -0.002(3) 0.013(3) 0.003(3)
C14 0.028(3) 0.024(4) 0.025(3) 0.004(3) 0.005(3) -0.001(3)
C15 0.042(4) 0.025(4) 0.025(3) 0.004(3) 0.011(3) 0.000(3)
C16 0.046(4) 0.031(4) 0.026(3) -0.003(3) 0.012(3) 0.001(3)
C17 0.064(5) 0.031(4) 0.049(4) -0.013(4) 0.031(4) -0.007(4)
C18 0.102(8) 0.053(6) 0.033(4) -0.012(4) 0.030(5) -0.016(5)
C19 0.064(6) 0.057(6) 0.049(5) -0.029(5) -0.011(4) 0.008(5)
O2 0.024(2) 0.030(3) 0.022(2) 0.0007(19) 0.0086(18) 0.009(2)
C20 0.018(3) 0.028(4) 0.017(3) 0.000(3) 0.008(2) 0.013(3)
C21 0.020(3) 0.032(4) 0.023(3) 0.000(3) 0.012(2) 0.008(3)
C22 0.015(3) 0.033(4) 0.023(3) -0.007(3) 0.005(3) 0.005(3)
C23 0.020(3) 0.027(4) 0.024(3) -0.007(3) 0.007(3) 0.001(3)
C24 0.019(3) 0.022(3) 0.029(3) 0.002(3) 0.011(3) 0.001(3)
C25 0.021(3) 0.024(4) 0.029(3) -0.005(3) 0.012(3) 0.003(3)
C26 0.025(3) 0.029(4) 0.019(3) -0.007(3) 0.004(3) -0.002(3)
C27 0.029(4) 0.047(5) 0.026(3) 0.003(3) -0.002(3) 0.000(3)
C28 0.054(5) 0.046(5) 0.024(4) 0.008(3) -0.004(3) -0.008(4)
C29 0.038(4) 0.063(6) 0.028(4) -0.013(4) 0.011(3) 0.005(4)
O3 0.022(2) 0.034(3) 0.020(2) -0.0034(19) 0.0027(18) 0.004(2)
C30 0.028(3) 0.029(4) 0.024(3) -0.006(3) 0.007(3) 0.000(3)
C31 0.021(3) 0.027(4) 0.023(3) -0.007(3) 0.003(3) 0.000(3)
C32 0.020(3) 0.032(4) 0.026(3) -0.006(3) 0.006(3) 0.002(3)
C33 0.017(3) 0.028(4) 0.029(3) -0.006(3) 0.003(3) 0.005(3)
C34 0.017(3) 0.032(4) 0.036(4) -0.007(3) 0.006(3) 0.004(3)
C35 0.024(3) 0.030(4) 0.029(3) -0.003(3) 0.006(3) -0.002(3)
C36 0.029(4) 0.036(4) 0.041(4) 0.009(3) 0.013(3) 0.004(3)
C37 0.042(4) 0.076(6) 0.038(4) 0.010(4) 0.021(4) 0.002(4)
C38 0.064(6) 0.126(10) 0.030(4) 0.003(5) 0.004(4) -0.034(6)
C39 0.104(8) 0.060(7) 0.117(9) 0.041(6) 0.085(7) 0.025(6)
O4 0.026(2) 0.039(3) 0.020(2) 0.001(2) 0.0065(19) 0.008(2)
C40 0.018(3) 0.037(4) 0.019(3) 0.007(3) 0.001(2) 0.011(3)
C41 0.017(3) 0.041(4) 0.027(3) 0.003(3) 0.002(3) 0.010(3)
C42 0.025(3) 0.026(4) 0.021(3) 0.008(3) 0.002(3) 0.009(3)
C43 0.028(3) 0.031(4) 0.028(3) 0.008(3) 0.006(3) 0.005(3)
C44 0.033(4) 0.031(4) 0.028(3) 0.003(3) 0.010(3) 0.014(3)
C45 0.030(3) 0.047(5) 0.023(3) 0.005(3) 0.009(3) 0.015(3)
C46 0.047(4) 0.041(4) 0.032(4) 0.004(3) 0.019(3) 0.009(4)
C47 0.060(6) 0.127(10) 0.061(6) -0.014(6) 0.038(5) 0.019(6)
C48 0.104(8) 0.076(7) 0.046(5) 0.011(5) 0.039(5) 0.019(6)
C49 0.123(9) 0.075(7) 0.079(7) -0.022(6) 0.080(7) -0.025(7)
N1 0.026(3) 0.029(3) 0.020(2) 0.001(3) 0.006(2) 0.011(3)
C50 0.042(4) 0.036(4) 0.021(3) 0.001(3) 0.005(3) 0.006(3)
C51 0.059(5) 0.056(5) 0.023(4) -0.010(4) 0.007(4) 0.013(4)
C52 0.064(5) 0.056(5) 0.020(3) 0.005(4) 0.012(3) 0.030(5)
C53 0.060(5) 0.048(5) 0.027(4) 0.010(4) 0.019(4) 0.010(4)
C54 0.041(4) 0.042(4) 0.025(3) 0.003(3) 0.015(3) 0.010(3)
N2 0.022(3) 0.024(3) 0.021(3) -0.001(3) 0.004(2) 0.008(2)
C55 0.026(3) 0.033(4) 0.024(3) 0.002(3) 0.007(3) 0.009(3)
C56 0.082(7) 0.118(9) 0.027(4) -0.004(5) 0.022(4) 0.022(7)

loop_
_atom_type_symbol
_atom_type_description
_atom_type_scat_dispersion_real
_atom_type_scat_dispersion_imag
_atom_type_scat_source
C C 0.0033 0.0016 'International Tables Vol C Tables 4.2.6.8 and 6.1.1.4'
H H 0.0000 0.0000 'International Tables Vol C Tables 4.2.6.8 and 6.1.1.4'
N N 0.0061 0.0033 'International Tables Vol C Tables 4.2.6.8 and 6.1.1.4'
O O 0.0106 0.0060 'International Tables Vol C Tables 4.2.6.8 and 6.1.1.4'
Mo Mo -1.6832 0.6857 'International Tables Vol C Tables 4.2.6.8 and 6.1.1.4'

loop_
_geom_angle_atom_site_label_1
_geom_angle_atom_site_label_2
_geom_angle_atom_site_label_3
_geom_angle
_geom_angle_site_symmetry_1
_geom_angle_site_symmetry_3
_geom_angle_publ_flag
O2 Mo1 O4 176.61(17) . . ?
O2 Mo1 O3 90.24(18) . . ?
O4 Mo1 O3 90.02(18) . . ?
O2 Mo1 O1 90.75(18) . . ?
O4 Mo1 O1 88.88(18) . . ?
O3 Mo1 O1 177.81(17) . . ?
O2 Mo1 N1 91.54(17) . . ?
O4 Mo1 N1 91.83(18) . . ?
O3 Mo1 N1 91.4(2) . . ?
O1 Mo1 N1 90.57(19) . . ?
O2 Mo1 N2 89.00(17) . . ?
O4 Mo1 N2 87.62(17) . . ?
O3 Mo1 N2 89.15(19) . . ?
O1 Mo1 N2 88.92(19) . . ?
N1 Mo1 N2 179.3(2) . . ?
C12 C1 C21 109.7(5) . . ?
C31 C2 C22 114.0(5) . . ?
C41 C3 C32 111.0(5) . . ?
C42 C4 C11 115.3(5) . . ?
C10 O1 Mo1 123.1(4) . . ?
O1 C10 C11 119.9(6) . . ?
O1 C10 C12 119.3(5) . . ?
C11 C10 C12 120.7(6) . . ?
C13 C11 C10 118.1(6) . . ?
C13 C11 C4 120.7(6) . . ?
C10 C11 C4 121.2(6) . . ?
C14 C12 C10 118.3(6) . . ?
C14 C12 C1 120.1(5) . . ?
C10 C12 C1 121.4(5) . . ?
C11 C13 C15 123.2(6) . . ?
C15 C14 C12 123.1(6) . . ?
C14 C15 C13 116.5(6) . . ?
C14 C15 C16 122.2(6) . . ?
C13 C15 C16 121.3(6) . . ?
C19 C16 C18 109.4(7) . . ?
C19 C16 C15 112.4(6) . . ?
C18 C16 C15 109.5(6) . . ?
C19 C16 C17 107.4(6) . . ?
C18 C16 C17 109.1(6) . . ?
C15 C16 C17 108.9(6) . . ?
C20 O2 Mo1 121.1(3) . . ?
O2 C20 C21 119.9(6) . . ?
O2 C20 C22 119.0(5) . . ?
C21 C20 C22 121.0(5) . . ?
C20 C21 C23 119.1(6) . . ?
C20 C21 C1 120.4(5) . . ?
C23 C21 C1 120.3(6) . . ?
C24 C22 C20 118.1(6) . . ?
C24 C22 C2 119.8(6) . . ?
C20 C22 C2 122.1(5) . . ?
C21 C23 C25 122.1(6) . . ?
C25 C24 C22 122.5(6) . . ?
C24 C25 C23 117.1(6) . . ?
C24 C25 C26 123.2(6) . . ?
C23 C25 C26 119.7(5) . . ?
C29 C26 C28 108.8(6) . . ?
C29 C26 C27 108.5(5) . . ?
C28 C26 C27 107.6(6) . . ?
C29 C26 C25 109.3(5) . . ?
C28 C26 C25 112.1(5) . . ?
C27 C26 C25 110.3(5) . . ?
C30 O3 Mo1 122.3(4) . . ?
O3 C30 C32 120.7(6) . . ?
O3 C30 C31 119.4(6) . . ?
C32 C30 C31 119.9(6) . . ?
C33 C31 C30 118.2(6) . . ?
C33 C31 C2 120.3(5) . . ?
C30 C31 C2 121.3(6) . . ?
C34 C32 C30 119.7(6) . . ?
C34 C32 C3 120.0(6) . . ?
C30 C32 C3 120.0(6) . . ?
C31 C33 C35 123.5(6) . . ?
C32 C34 C35 122.1(6) . . ?
C33 C35 C34 116.5(6) . . ?
C33 C35 C36 120.8(6) . . ?
C34 C35 C36 122.5(6) . . ?
C37 C36 C39 106.6(7) . . ?
C37 C36 C38 108.6(7) . . ?
C39 C36 C38 109.6(8) . . ?
C37 C36 C35 112.5(6) . . ?
C39 C36 C35 110.0(6) . . ?
C38 C36 C35 109.5(6) . . ?
C40 O4 Mo1 123.0(3) . . ?
O4 C40 C42 120.1(6) . . ?
O4 C40 C41 118.6(6) . . ?
C42 C40 C41 121.3(6) . . ?
C43 C41 C40 117.9(6) . . ?
C43 C41 C3 120.5(6) . . ?
C40 C41 C3 121.4(6) . . ?
C40 C42 C44 118.3(6) . . ?
C40 C42 C4 121.5(6) . . ?
C44 C42 C4 120.3(6) . . ?
C45 C43 C41 122.3(6) . . ?
C45 C44 C42 122.2(7) . . ?
C44 C45 C43 117.9(6) . . ?
C44 C45 C46 122.0(7) . . ?
C43 C45 C46 120.1(6) . . ?
C49 C46 C47 109.2(8) . . ?
C49 C46 C48 108.1(7) . . ?
C47 C46 C48 108.6(7) . . ?
C49 C46 C45 113.3(6) . . ?
C47 C46 C45 109.4(6) . . ?
C48 C46 C45 108.1(6) . . ?
C50 N1 C54 117.8(6) . . ?
C50 N1 Mo1 121.1(5) . . ?
C54 N1 Mo1 121.0(4) . . ?
N1 C50 C51 122.9(7) . . ?
C52 C51 C50 118.6(8) . . ?
C53 C52 C51 119.2(7) . . ?
C52 C53 C54 119.0(7) . . ?
N1 C54 C53 122.4(7) . . ?
C55 N2 Mo1 176.9(5) . . ?
N2 C55 C56 179.3(9) . . ?

loop_
_geom_bond_atom_site_label_1
_geom_bond_atom_site_label_2
_geom_bond_distance
_geom_bond_site_symmetry_2
_geom_bond_publ_flag
Mo1 O2 1.957(4) . ?
Mo1 O4 1.974(4) . ?
Mo1 O3 1.975(5) . ?
Mo1 O1 1.976(4) . ?
Mo1 N1 2.155(5) . ?
Mo1 N2 2.157(5) . ?
C1 C12 1.516(8) . ?
C1 C21 1.532(9) . ?
C2 C31 1.525(8) . ?
C2 C22 1.534(9) . ?
C3 C41 1.521(9) . ?
C3 C32 1.523(9) . ?
C4 C42 1.531(9) . ?
C4 C11 1.532(8) . ?
O1 C10 1.370(7) . ?
C10 C11 1.404(9) . ?
C10 C12 1.405(8) . ?
C11 C13 1.387(9) . ?
C12 C14 1.393(8) . ?
C13 C15 1.406(9) . ?
C14 C15 1.387(9) . ?
C15 C16 1.535(9) . ?
C16 C19 1.529(10) . ?
C16 C18 1.531(10) . ?
C16 C17 1.540(10) . ?
O2 C20 1.378(7) . ?
C20 C21 1.379(9) . ?
C20 C22 1.406(9) . ?
C21 C23 1.392(8) . ?
C22 C24 1.399(8) . ?
C23 C25 1.401(9) . ?
C24 C25 1.387(8) . ?
C25 C26 1.544(8) . ?
C26 C29 1.527(9) . ?
C26 C28 1.530(10) . ?
C26 C27 1.544(9) . ?
O3 C30 1.361(7) . ?
C30 C32 1.402(8) . ?
C30 C31 1.411(9) . ?
C31 C33 1.385(9) . ?
C32 C34 1.384(9) . ?
C33 C35 1.396(8) . ?
C34 C35 1.406(9) . ?
C35 C36 1.536(9) . ?
C36 C37 1.527(9) . ?
C36 C39 1.528(11) . ?
C36 C38 1.528(10) . ?
O4 C40 1.363(7) . ?
C40 C42 1.400(9) . ?
C40 C41 1.408(9) . ?
C41 C43 1.405(9) . ?
C42 C44 1.406(9) . ?
C43 C45 1.396(10) . ?
C44 C45 1.390(10) . ?
C45 C46 1.548(9) . ?
C46 C49 1.515(12) . ?
C46 C47 1.529(11) . ?
C46 C48 1.536(11) . ?
N1 C50 1.338(8) . ?
N1 C54 1.345(9) . ?
C50 C51 1.382(9) . ?
C51 C52 1.380(11) . ?
C52 C53 1.373(11) . ?
C53 C54 1.384(9) . ?
N2 C55 1.135(7) . ?
C55 C56 1.443(9) . ?
